data_7229401
loop_
_publ_author_name
'Shi, Chao'
'Nie, Rong'
'Yao, Xu'
'Fan, Siqi'
'An, Guanghui'
'Dong, Yanping'
'Li, Guangming'

_publ_section_title
;
 Asymmetry-unit-dominated double slow-relaxation modes of
 2,6-dimethyl-3,5-heptanedione dysprosium SMMs
;
_journal_issue 78
_journal_name_full 'RSC Adv.'
_journal_page_first 49701
_journal_paper_doi 10.1039/C7RA09711E
_journal_volume 7
_journal_year 2017
_chemical_formula_moiety 'C39 H53 Dy N2 O6'
_chemical_formula_sum 'C39 H53 Dy N2 O6'
_chemical_formula_weight 808.33
_chemical_name_systematic
;
 ?
;
_space_group_IT_number 14
_symmetry_cell_setting monoclinic
_symmetry_space_group_name_Hall '-P 2ybc'
_symmetry_space_group_name_H-M 'P 1 21/c 1'
_atom_sites_solution_hydrogens geom
_atom_sites_solution_primary direct
_atom_sites_solution_secondary difmap
_audit_creation_method SHELXL-97
_audit_update_record
;
2016-11-09 deposited with the CCDC.
2017-10-12 downloaded from the CCDC.
;
_cell_angle_alpha 90.00
_cell_angle_beta 128.376(19)
_cell_angle_gamma 90.00
_cell_formula_units_Z 4
_cell_length_a 12.878(5)
_cell_length_b 24.058(5)
_cell_length_c 16.567(5)
_cell_measurement_reflns_used 6675
_cell_measurement_temperature 293(2)
_cell_measurement_theta_max 29.6326
_cell_measurement_theta_min 3.1307
_cell_volume 4024(2)
_computing_cell_refinement 'Bruker FRAMBO'
_computing_data_collection 'Bruker FRAMBO'
_computing_data_reduction 'Bruker SHELXTL'
_computing_molecular_graphics 'Bruker SHELXTL'
_computing_publication_material 'Bruker SHELXTL'
_computing_structure_refinement 'SHELXL-97 (Sheldrick, 1997)'
_computing_structure_solution 'Bruker SHELXTL'
_diffrn_ambient_temperature 293(2)
_diffrn_measured_fraction_theta_full 0.998
_diffrn_measured_fraction_theta_max 0.998
_diffrn_measurement_device_type 'multiwire proportional'
_diffrn_measurement_method 'phi and omega scans'
_diffrn_radiation_monochromator graphite
_diffrn_radiation_source 'fine-focus sealed tube'
_diffrn_radiation_type MoK\a
_diffrn_radiation_wavelength 0.71069
_diffrn_reflns_av_R_equivalents 0.0229
_diffrn_reflns_av_sigmaI/netI 0.0292
_diffrn_reflns_limit_h_max 15
_diffrn_reflns_limit_h_min -15
_diffrn_reflns_limit_k_max 28
_diffrn_reflns_limit_k_min -28
_diffrn_reflns_limit_l_max 17
_diffrn_reflns_limit_l_min -19
_diffrn_reflns_number 17822
_diffrn_reflns_theta_full 25.00
_diffrn_reflns_theta_max 25.00
_diffrn_reflns_theta_min 3.14
_exptl_absorpt_coefficient_mu 1.900
_exptl_absorpt_correction_T_max 0.781
_exptl_absorpt_correction_T_min 0.626
_exptl_absorpt_correction_type multi-scan
_exptl_absorpt_process_details sadabs(Sheldrick,1996)
_exptl_crystal_colour black
_exptl_crystal_density_diffrn 1.334
_exptl_crystal_density_method 'not measured'
_exptl_crystal_description strip
_exptl_crystal_F_000 1660.0
_exptl_crystal_size_max 0.3
_exptl_crystal_size_mid 0.21
_exptl_crystal_size_min 0.13
_refine_diff_density_max 0.911
_refine_diff_density_min -0.511
_refine_diff_density_rms 0.064
_refine_ls_extinction_method none
_refine_ls_goodness_of_fit_ref 1.097
_refine_ls_hydrogen_treatment mixed
_refine_ls_matrix_type full
_refine_ls_number_parameters 433
_refine_ls_number_reflns 7097
_refine_ls_number_restraints 0
_refine_ls_restrained_S_all 1.097
_refine_ls_R_factor_all 0.0484
_refine_ls_R_factor_gt 0.0346
_refine_ls_shift/su_max 0.004
_refine_ls_shift/su_mean 0.000
_refine_ls_structure_factor_coef Fsqd
_refine_ls_weighting_details 'calc w=1/[\s^2^(Fo^2^)+(0.0286P)^2^+4.4836P] where P=(Fo^2^+2Fc^2^)/3'
_refine_ls_weighting_scheme calc
_refine_ls_wR_factor_gt 0.0752
_refine_ls_wR_factor_ref 0.0839
_reflns_number_gt 5755
_reflns_number_total 7097
_reflns_threshold_expression >2sigma(I)
_cod_data_source_file c7ra09711e2.cif
_cod_data_source_block 123
_cod_original_sg_symbol_H-M 'P 21/c'
_cod_original_formula_sum '	C39 H53 Dy N2 O6'
_cod_database_code 7229401

loop_
_symmetry_equiv_pos_as_xyz
'x, y, z'
'-x, y+1/2, -z+1/2'
'-x, -y, -z'
'x, -y-1/2, z-1/2'

loop_
_atom_site_label
_atom_site_type_symbol
_atom_site_fract_x
_atom_site_fract_y
_atom_site_fract_z
_atom_site_U_iso_or_equiv
_atom_site_adp_type
_atom_site_occupancy
_atom_site_symmetry_multiplicity
_atom_site_calc_flag
_atom_site_refinement_flags
Dy1 Dy 0.49738(2) -0.135296(8) 0.679958(15) 0.04945(8) Uani 1 1 d .
O1 O 0.5328(3) -0.04220(12) 0.6778(2) 0.0679(9) Uani 1 1 d .
O2 O 0.2991(3) -0.09800(13) 0.5422(2) 0.0683(8) Uani 1 1 d .
O3 O 0.4168(3) -0.10848(15) 0.7658(3) 0.0721(9) Uani 1 1 d .
O4 O 0.6801(3) -0.12045(14) 0.8510(2) 0.0690(9) Uani 1 1 d .
O5 O 0.6082(3) -0.22008(12) 0.7295(2) 0.0594(8) Uani 1 1 d .
O6 O 0.3478(3) -0.20464(12) 0.6395(2) 0.0617(8) Uani 1 1 d .
N1 N 0.6828(4) -0.12531(16) 0.6631(3) 0.0641(10) Uani 1 1 d .
N2 N 0.4538(4) -0.17805(16) 0.5189(3) 0.0645(10) Uani 1 1 d .
C1 C 0.8417(7) -0.0883(4) 1.0229(5) 0.121(3) Uani 1 1 d .
H1 H 0.8275 -0.0794 1.0731 0.145 Uiso 1 1 calc R
C2 C 0.6975(5) -0.0959(2) 0.9256(4) 0.0787(15) Uani 1 1 d .
C3 C 0.5974(6) -0.0771(3) 0.9266(4) 0.0898(18) Uani 1 1 d .
H3 H 0.6227 -0.0582 0.9853 0.108 Uiso 1 1 calc R
C4 C 0.4639(6) -0.0836(2) 0.8495(4) 0.0743(14) Uani 1 1 d .
C5 C 0.3657(7) -0.0595(3) 0.8605(5) 0.100(2) Uani 1 1 d .
H5 H 0.4189 -0.0427 0.9293 0.120 Uiso 1 1 calc R
C6 C 0.6853(6) -0.3107(2) 0.7379(5) 0.0947(18) Uani 1 1 d .
H6 H 0.7033 -0.3320 0.7959 0.114 Uiso 1 1 calc R
C7 C 0.5747(5) -0.2704(2) 0.7055(4) 0.0647(12) Uani 1 1 d .
C8 C 0.4473(5) -0.2895(2) 0.6564(4) 0.0776(15) Uani 1 1 d .
H8 H 0.4314 -0.3272 0.6407 0.093 Uiso 1 1 calc R
C9 C 0.3417(5) -0.2566(2) 0.6289(4) 0.0669(12) Uani 1 1 d .
C10 C 0.2078(6) -0.2834(2) 0.5823(5) 0.0876(17) Uani 1 1 d .
H10 H 0.2239 -0.3134 0.6289 0.105 Uiso 1 1 calc R
C11 C 0.5322(7) 0.0560(2) 0.6684(6) 0.108(2) Uani 1 1 d .
H11 H 0.4675 0.0864 0.6375 0.130 Uiso 1 1 calc R
C12 C 0.4604(5) -0.0001(2) 0.6347(4) 0.0716(13) Uani 1 1 d .
C13 C 0.3248(6) -0.0016(2) 0.5610(4) 0.0843(16) Uani 1 1 d .
H13 H 0.2797 0.0322 0.5383 0.101 Uiso 1 1 calc R
C14 C 0.2509(5) -0.0496(2) 0.5183(4) 0.0699(13) Uani 1 1 d .
C15 C 0.1012(6) -0.0461(3) 0.4345(5) 0.0933(18) Uani 1 1 d .
H15 H 0.0751 -0.0068 0.4224 0.112 Uiso 1 1 calc R
C16 C 0.6519(10) -0.3496(5) 0.6627(11) 0.287(9) Uani 1 1 d .
H16A H 0.5719 -0.3684 0.6394 0.430 Uiso 1 1 calc R
H16B H 0.7223 -0.3762 0.6912 0.430 Uiso 1 1 calc R
H16C H 0.6387 -0.3309 0.6057 0.430 Uiso 1 1 calc R
C17 C 0.8077(8) -0.2835(4) 0.7760(9) 0.190(5) Uani 1 1 d .
H17A H 0.8317 -0.2578 0.8294 0.285 Uiso 1 1 calc R
H17B H 0.7966 -0.2637 0.7207 0.285 Uiso 1 1 calc R
H17C H 0.8764 -0.3108 0.8031 0.285 Uiso 1 1 calc R
C18 C 0.1504(8) -0.3094(4) 0.4812(7) 0.186(5) Uani 1 1 d .
H18A H 0.2135 -0.3347 0.4887 0.279 Uiso 1 1 calc R
H18B H 0.1295 -0.2810 0.4325 0.279 Uiso 1 1 calc R
H18C H 0.0713 -0.3292 0.4572 0.279 Uiso 1 1 calc R
C19 C 0.1137(6) -0.2435(3) 0.5762(6) 0.127(3) Uani 1 1 d .
H19A H 0.1543 -0.2278 0.6430 0.190 Uiso 1 1 calc R
H19B H 0.0342 -0.2627 0.5530 0.190 Uiso 1 1 calc R
H19C H 0.0922 -0.2142 0.5286 0.190 Uiso 1 1 calc R
C20 C 0.0612(7) -0.0709(4) 0.3363(5) 0.151(3) Uani 1 1 d .
H20A H 0.1042 -0.0513 0.3139 0.227 Uiso 1 1 calc R
H20B H -0.0331 -0.0680 0.2846 0.227 Uiso 1 1 calc R
H20C H 0.0867 -0.1093 0.3472 0.227 Uiso 1 1 calc R
C21 C 0.0323(6) -0.0754(3) 0.4707(6) 0.128(3) Uani 1 1 d .
H21A H 0.0588 -0.0586 0.5336 0.193 Uiso 1 1 calc R
H21B H 0.0565 -0.1140 0.4825 0.193 Uiso 1 1 calc R
H21C H -0.0619 -0.0720 0.4191 0.193 Uiso 1 1 calc R
C22 C 0.6163(9) 0.0600(3) 0.6364(8) 0.166(4) Uani 1 1 d .
H22A H 0.6615 0.0951 0.6579 0.249 Uiso 1 1 calc R
H22B H 0.5620 0.0570 0.5628 0.249 Uiso 1 1 calc R
H22C H 0.6801 0.0304 0.6676 0.249 Uiso 1 1 calc R
C23 C 0.6206(11) 0.0599(3) 0.7851(8) 0.193(5) Uani 1 1 d .
H23A H 0.5672 0.0577 0.8072 0.289 Uiso 1 1 calc R
H23B H 0.6673 0.0947 0.8070 0.289 Uiso 1 1 calc R
H23C H 0.6832 0.0299 0.8149 0.289 Uiso 1 1 calc R
C24 C 0.2897(11) -0.1014(5) 0.8617(11) 0.237(7) Uani 1 1 d .
H24A H 0.3476 -0.1291 0.9118 0.355 Uiso 1 1 calc R
H24B H 0.2319 -0.1183 0.7949 0.355 Uiso 1 1 calc R
H24C H 0.2378 -0.0852 0.8792 0.355 Uiso 1 1 calc R
C25 C 0.2912(11) -0.0150(4) 0.7910(8) 0.215(6) Uani 1 1 d .
H25A H 0.3504 0.0120 0.7968 0.323 Uiso 1 1 calc R
H25B H 0.2391 0.0022 0.8074 0.323 Uiso 1 1 calc R
H25C H 0.2338 -0.0290 0.7219 0.323 Uiso 1 1 calc R
C26 C 0.9097(8) -0.1395(4) 1.0633(8) 0.200(5) Uani 1 1 d .
H26A H 0.8498 -0.1674 1.0540 0.301 Uiso 1 1 calc R
H26B H 0.9818 -0.1353 1.1353 0.301 Uiso 1 1 calc R
H26C H 0.9435 -0.1505 1.0278 0.301 Uiso 1 1 calc R
C27 C 0.8992(10) -0.0418(6) 1.0261(9) 0.300(10) Uani 1 1 d .
H27A H 0.8357 -0.0121 0.9961 0.450 Uiso 1 1 calc R
H27B H 0.9322 -0.0467 0.9882 0.450 Uiso 1 1 calc R
H27C H 0.9713 -0.0329 1.0964 0.450 Uiso 1 1 calc R
C28 C 0.7914(5) -0.0964(3) 0.7297(5) 0.0836(15) Uani 1 1 d .
H28 H 0.7940 -0.0739 0.7766 0.100 Uiso 1 1 calc R
C29 C 0.9023(6) -0.0978(3) 0.7334(6) 0.112(2) Uani 1 1 d .
H29 H 0.9769 -0.0766 0.7809 0.134 Uiso 1 1 calc R
C30 C 0.8980(8) -0.1314(4) 0.6653(7) 0.118(3) Uani 1 1 d .
H30 H 0.9713 -0.1334 0.6668 0.142 Uiso 1 1 calc R
C31 C 0.7863(8) -0.1627(3) 0.5935(5) 0.099(2) Uani 1 1 d .
C32 C 0.6772(6) -0.1576(2) 0.5936(4) 0.0713(14) Uani 1 1 d .
C33 C 0.5566(6) -0.1868(2) 0.5187(4) 0.0708(14) Uani 1 1 d .
C34 C 0.5480(9) -0.2219(3) 0.4466(5) 0.097(2) Uani 1 1 d .
C35 C 0.6609(11) -0.2282(4) 0.4519(7) 0.133(3) Uani 1 1 d .
H35 H 0.6573 -0.2527 0.4067 0.160 Uiso 1 1 calc R
C36 C 0.7735(10) -0.2001(4) 0.5199(7) 0.136(3) Uani 1 1 d .
H36 H 0.8448 -0.2048 0.5195 0.163 Uiso 1 1 calc R
C37 C 0.4275(10) -0.2477(3) 0.3750(5) 0.113(3) Uani 1 1 d .
H37 H 0.4189 -0.2725 0.3281 0.135 Uiso 1 1 calc R
C38 C 0.3401(6) -0.2021(2) 0.4468(4) 0.0846(16) Uani 1 1 d .
H38 H 0.2681 -0.1950 0.4456 0.102 Uiso 1 1 calc R
C39 C 0.3215(9) -0.2375(3) 0.3723(5) 0.111(2) Uani 1 1 d .
H39 H 0.2394 -0.2536 0.3224 0.134 Uiso 1 1 calc R

loop_
_atom_site_aniso_label
_atom_site_aniso_U_11
_atom_site_aniso_U_22
_atom_site_aniso_U_33
_atom_site_aniso_U_23
_atom_site_aniso_U_13
_atom_site_aniso_U_12
Dy1 0.05323(13) 0.03992(12) 0.05374(13) -0.00074(9) 0.03248(10) 0.00109(10)
O1 0.062(2) 0.0427(18) 0.088(2) 0.0012(16) 0.0412(19) 0.0025(15)
O2 0.064(2) 0.0488(19) 0.0667(19) 0.0016(15) 0.0279(17) 0.0046(16)
O3 0.068(2) 0.080(2) 0.078(2) -0.0161(19) 0.0500(19) -0.0067(19)
O4 0.061(2) 0.075(2) 0.0621(19) -0.0117(17) 0.0339(17) -0.0006(17)
O5 0.0632(19) 0.0453(17) 0.0636(18) 0.0037(14) 0.0364(16) 0.0036(15)
O6 0.0603(19) 0.0440(18) 0.077(2) 0.0014(15) 0.0405(17) -0.0008(15)
N1 0.066(3) 0.061(2) 0.072(2) 0.008(2) 0.046(2) 0.008(2)
N2 0.087(3) 0.054(2) 0.059(2) -0.0018(19) 0.049(2) -0.002(2)
C1 0.084(5) 0.126(6) 0.085(4) -0.032(4) 0.019(4) -0.006(5)
C2 0.072(3) 0.072(3) 0.070(3) -0.012(3) 0.034(3) -0.002(3)
C3 0.089(4) 0.103(5) 0.066(3) -0.023(3) 0.043(3) 0.005(4)
C4 0.089(4) 0.074(3) 0.076(3) -0.006(3) 0.060(3) 0.002(3)
C5 0.103(5) 0.128(6) 0.097(4) -0.014(4) 0.076(4) 0.011(4)
C6 0.090(4) 0.061(3) 0.128(5) 0.010(3) 0.065(4) 0.025(3)
C7 0.076(3) 0.049(3) 0.069(3) 0.012(2) 0.045(3) 0.015(3)
C8 0.077(4) 0.042(3) 0.100(4) -0.004(3) 0.049(3) -0.003(3)
C9 0.071(3) 0.055(3) 0.075(3) 0.003(2) 0.046(3) -0.007(3)
C10 0.080(4) 0.058(3) 0.120(5) -0.001(3) 0.060(4) -0.010(3)
C11 0.104(5) 0.041(3) 0.157(7) 0.001(4) 0.070(5) -0.004(3)
C12 0.073(3) 0.045(3) 0.090(4) 0.004(3) 0.048(3) 0.003(3)
C13 0.077(4) 0.042(3) 0.107(4) 0.011(3) 0.044(3) 0.015(3)
C14 0.067(3) 0.058(3) 0.071(3) 0.011(2) 0.036(3) 0.016(3)
C15 0.071(4) 0.078(4) 0.089(4) 0.014(3) 0.029(3) 0.019(3)
C16 0.132(8) 0.256(14) 0.356(18) -0.182(13) 0.094(10) 0.035(9)
C17 0.088(6) 0.116(7) 0.310(14) 0.008(8) 0.096(7) 0.032(5)
C18 0.115(6) 0.269(12) 0.181(8) -0.142(9) 0.095(6) -0.102(8)
C19 0.073(4) 0.117(6) 0.173(7) -0.010(5) 0.068(5) -0.010(4)
C20 0.090(5) 0.234(11) 0.077(4) 0.004(5) 0.025(4) 0.014(6)
C21 0.079(4) 0.143(7) 0.141(6) 0.007(5) 0.058(5) 0.018(5)
C22 0.194(9) 0.099(6) 0.256(11) 0.027(6) 0.165(10) -0.023(6)
C23 0.278(13) 0.097(6) 0.210(11) -0.077(7) 0.154(11) -0.090(8)
C24 0.219(11) 0.165(9) 0.49(2) 0.042(12) 0.298(15) 0.027(9)
C25 0.311(14) 0.211(11) 0.247(11) 0.131(10) 0.235(12) 0.187(11)
C26 0.097(6) 0.186(10) 0.171(9) -0.027(7) 0.010(6) 0.055(7)
C27 0.142(9) 0.322(18) 0.202(11) 0.094(11) -0.009(8) -0.142(11)
C28 0.073(4) 0.087(4) 0.096(4) 0.003(3) 0.055(3) -0.003(3)
C29 0.076(4) 0.140(6) 0.127(6) 0.015(5) 0.066(4) 0.004(4)
C30 0.086(5) 0.160(8) 0.138(7) 0.035(6) 0.084(5) 0.030(5)
C31 0.109(5) 0.121(5) 0.100(5) 0.033(4) 0.082(5) 0.043(5)
C32 0.092(4) 0.070(3) 0.073(3) 0.019(3) 0.062(3) 0.022(3)
C33 0.112(4) 0.053(3) 0.062(3) 0.014(2) 0.061(3) 0.018(3)
C34 0.153(6) 0.086(4) 0.080(4) 0.016(3) 0.087(5) 0.028(5)
C35 0.190(9) 0.139(8) 0.114(6) 0.020(5) 0.116(7) 0.062(7)
C36 0.157(8) 0.180(9) 0.132(7) 0.051(6) 0.120(7) 0.082(7)
C37 0.184(8) 0.087(5) 0.080(4) -0.012(4) 0.088(6) 0.002(5)
C38 0.112(5) 0.072(4) 0.062(3) -0.008(3) 0.050(3) -0.014(3)
C39 0.158(7) 0.094(5) 0.078(4) -0.018(4) 0.071(5) -0.024(5)

loop_
_atom_type_symbol
_atom_type_description
_atom_type_scat_dispersion_real
_atom_type_scat_dispersion_imag
_atom_type_scat_source
C C 0.0033 0.0016 'International Tables Vol C Tables 4.2.6.8 and 6.1.1.4'
Dy Dy -0.1892 4.4098 'International Tables Vol C Tables 4.2.6.8 and 6.1.1.4'
N N 0.0061 0.0033 'International Tables Vol C Tables 4.2.6.8 and 6.1.1.4'
O O 0.0106 0.0060 'International Tables Vol C Tables 4.2.6.8 and 6.1.1.4'
H H 0.0000 0.0000 'International Tables Vol C Tables 4.2.6.8 and 6.1.1.4'

loop_
_geom_angle_atom_site_label_1
_geom_angle_atom_site_label_2
_geom_angle_atom_site_label_3
_geom_angle
O1 Dy1 O2 73.29(11)
O1 Dy1 O6 147.12(11)
O2 Dy1 O6 77.40(11)
O1 Dy1 O3 84.66(12)
O2 Dy1 O3 81.71(12)
O6 Dy1 O3 76.62(11)
O1 Dy1 O4 78.95(12)
O2 Dy1 O4 143.93(11)
O6 Dy1 O4 119.66(12)
O3 Dy1 O4 73.09(12)
O1 Dy1 O5 141.06(11)
O2 Dy1 O5 138.69(11)
O6 Dy1 O5 71.81(11)
O3 Dy1 O5 116.04(12)
O4 Dy1 O5 76.70(11)
O1 Dy1 N2 106.94(12)
O2 Dy1 N2 74.59(13)
O6 Dy1 N2 78.74(12)
O3 Dy1 N2 148.89(13)
O4 Dy1 N2 136.72(13)
O5 Dy1 N2 72.94(11)
O1 Dy1 N1 72.57(12)
O2 Dy1 N1 112.80(12)
O6 Dy1 N1 134.10(12)
O3 Dy1 N1 147.03(13)
O4 Dy1 N1 79.25(13)
O5 Dy1 N1 73.36(11)
N2 Dy1 N1 63.01(14)
C12 O1 Dy1 135.4(3)
C14 O2 Dy1 134.2(3)
C4 O3 Dy1 135.4(3)
C2 O4 Dy1 134.2(3)
C7 O5 Dy1 135.5(3)
C9 O6 Dy1 136.6(3)
C28 N1 C32 118.9(5)
C28 N1 Dy1 122.0(3)
C32 N1 Dy1 118.3(3)
C38 N2 C33 118.2(5)
C38 N2 Dy1 121.3(4)
C33 N2 Dy1 118.9(3)
C27 C1 C26 123.4(9)
C27 C1 C2 115.1(8)
C26 C1 C2 112.4(6)
C27 C1 H1 100.1
C26 C1 H1 100.1
C2 C1 H1 100.1
O4 C2 C3 124.7(5)
O4 C2 C1 116.7(5)
C3 C2 C1 118.6(5)
C4 C3 C2 126.4(5)
C4 C3 H3 116.8
C2 C3 H3 116.8
O3 C4 C3 122.9(5)
O3 C4 C5 116.6(5)
C3 C4 C5 120.4(5)
C24 C5 C25 115.0(8)
C24 C5 C4 111.7(6)
C25 C5 C4 112.9(6)
C24 C5 H5 105.4
C25 C5 H5 105.4
C4 C5 H5 105.4
C16 C6 C17 110.0(8)
C16 C6 C7 114.3(6)
C17 C6 C7 113.3(5)
C16 C6 H6 106.2
C17 C6 H6 106.2
C7 C6 H6 106.2
O5 C7 C8 123.7(5)
O5 C7 C6 116.0(5)
C8 C7 C6 120.3(5)
C7 C8 C9 124.6(5)
C7 C8 H8 117.7
C9 C8 H8 117.7
O6 C9 C8 124.0(5)
O6 C9 C10 116.3(5)
C8 C9 C10 119.7(5)
C18 C10 C19 112.2(6)
C18 C10 C9 111.2(5)
C19 C10 C9 112.0(5)
C18 C10 H10 107.0
C19 C10 H10 107.0
C9 C10 H10 107.0
C22 C11 C23 108.4(8)
C22 C11 C12 109.7(6)
C23 C11 C12 108.9(6)
C22 C11 H11 109.9
C23 C11 H11 109.9
C12 C11 H11 109.9
O1 C12 C13 124.6(5)
O1 C12 C11 115.9(5)
C13 C12 C11 119.5(5)
C12 C13 C14 124.6(5)
C12 C13 H13 117.7
C14 C13 H13 117.7
O2 C14 C13 124.3(5)
O2 C14 C15 115.7(5)
C13 C14 C15 119.9(5)
C20 C15 C21 110.8(6)
C20 C15 C14 110.8(5)
C21 C15 C14 109.5(5)
C20 C15 H15 108.6
C21 C15 H15 108.6
C14 C15 H15 108.6
C6 C16 H16A 109.5
C6 C16 H16B 109.5
H16A C16 H16B 109.5
C6 C16 H16C 109.5
H16A C16 H16C 109.5
H16B C16 H16C 109.5
C6 C17 H17A 109.5
C6 C17 H17B 109.5
H17A C17 H17B 109.5
C6 C17 H17C 109.5
H17A C17 H17C 109.5
H17B C17 H17C 109.5
C10 C18 H18A 109.5
C10 C18 H18B 109.5
H18A C18 H18B 109.5
C10 C18 H18C 109.5
H18A C18 H18C 109.5
H18B C18 H18C 109.5
C10 C19 H19A 109.5
C10 C19 H19B 109.5
H19A C19 H19B 109.5
C10 C19 H19C 109.5
H19A C19 H19C 109.5
H19B C19 H19C 109.5
C15 C20 H20A 109.5
C15 C20 H20B 109.5
H20A C20 H20B 109.5
C15 C20 H20C 109.5
H20A C20 H20C 109.5
H20B C20 H20C 109.5
C15 C21 H21A 109.5
C15 C21 H21B 109.5
H21A C21 H21B 109.5
C15 C21 H21C 109.5
H21A C21 H21C 109.5
H21B C21 H21C 109.5
C11 C22 H22A 109.5
C11 C22 H22B 109.5
H22A C22 H22B 109.5
C11 C22 H22C 109.5
H22A C22 H22C 109.5
H22B C22 H22C 109.5
C11 C23 H23A 109.5
C11 C23 H23B 109.5
H23A C23 H23B 109.5
C11 C23 H23C 109.5
H23A C23 H23C 109.5
H23B C23 H23C 109.5
C5 C24 H24A 109.5
C5 C24 H24B 109.5
H24A C24 H24B 109.5
C5 C24 H24C 109.5
H24A C24 H24C 109.5
H24B C24 H24C 109.5
C5 C25 H25A 109.5
C5 C25 H25B 109.5
H25A C25 H25B 109.5
C5 C25 H25C 109.5
H25A C25 H25C 109.5
H25B C25 H25C 109.5
C1 C26 H26A 109.5
C1 C26 H26B 109.5
H26A C26 H26B 109.5
C1 C26 H26C 109.5
H26A C26 H26C 109.5
H26B C26 H26C 109.5
C1 C27 H27A 109.5
C1 C27 H27B 109.5
H27A C27 H27B 109.5
C1 C27 H27C 109.5
H27A C27 H27C 109.5
H27B C27 H27C 109.5
N1 C28 C29 123.4(6)
N1 C28 H28 118.3
C29 C28 H28 118.3
C30 C29 C28 117.8(7)
C30 C29 H29 121.1
C28 C29 H29 121.1
C29 C30 C31 121.3(6)
C29 C30 H30 119.3
C31 C30 H30 119.3
C30 C31 C32 117.0(6)
C30 C31 C36 125.3(7)
C32 C31 C36 117.7(8)
N1 C32 C31 121.6(6)
N1 C32 C33 118.3(5)
C31 C32 C33 120.1(6)
N2 C33 C34 122.4(6)
N2 C33 C32 117.5(4)
C34 C33 C32 120.0(6)
C37 C34 C35 124.7(7)
C37 C34 C33 116.8(7)
C35 C34 C33 118.4(8)
C36 C35 C34 122.2(8)
C36 C35 H35 118.9
C34 C35 H35 118.9
C35 C36 C31 121.5(8)
C35 C36 H36 119.3
C31 C36 H36 119.3
C39 C37 C34 121.1(6)
C39 C37 H37 119.5
C34 C37 H37 119.5
N2 C38 C39 123.7(7)
N2 C38 H38 118.1
C39 C38 H38 118.1
C37 C39 C38 117.6(7)
C37 C39 H39 121.2
C38 C39 H39 121.2

loop_
_geom_bond_atom_site_label_1
_geom_bond_atom_site_label_2
_geom_bond_distance
Dy1 O1 2.291(3)
Dy1 O2 2.302(3)
Dy1 O6 2.310(3)
Dy1 O3 2.312(3)
Dy1 O4 2.327(3)
Dy1 O5 2.328(3)
Dy1 N2 2.575(4)
Dy1 N1 2.582(4)
O1 C12 1.257(5)
O2 C14 1.262(5)
O3 C4 1.268(6)
O4 C2 1.258(6)
O5 C7 1.263(5)
O6 C9 1.259(5)
N1 C28 1.319(6)
N1 C32 1.353(6)
N2 C38 1.317(6)
N2 C33 1.342(6)
C1 C27 1.323(11)
C1 C26 1.416(10)
C1 C2 1.538(8)
C1 H1 0.9800
C2 C3 1.376(8)
C3 C4 1.373(7)
C3 H3 0.9300
C4 C5 1.501(7)
C5 C24 1.415(10)
C5 C25 1.421(9)
C5 H5 0.9800
C6 C16 1.396(10)
C6 C17 1.441(9)
C6 C7 1.520(7)
C6 H6 0.9800
C7 C8 1.381(7)
C8 C9 1.383(7)
C8 H8 0.9300
C9 C10 1.528(7)
C10 C18 1.485(9)
C10 C19 1.500(8)
C10 H10 0.9800
C11 C22 1.475(10)
C11 C23 1.520(10)
C11 C12 1.532(7)
C11 H11 0.9800
C12 C13 1.377(7)
C13 C14 1.380(7)
C13 H13 0.9300
C14 C15 1.526(7)
C15 C20 1.493(9)
C15 C21 1.518(9)
C15 H15 0.9800
C16 H16A 0.9600
C16 H16B 0.9600
C16 H16C 0.9600
C17 H17A 0.9600
C17 H17B 0.9600
C17 H17C 0.9600
C18 H18A 0.9600
C18 H18B 0.9600
C18 H18C 0.9600
C19 H19A 0.9600
C19 H19B 0.9600
C19 H19C 0.9600
C20 H20A 0.9600
C20 H20B 0.9600
C20 H20C 0.9600
C21 H21A 0.9600
C21 H21B 0.9600
C21 H21C 0.9600
C22 H22A 0.9600
C22 H22B 0.9600
C22 H22C 0.9600
C23 H23A 0.9600
C23 H23B 0.9600
C23 H23C 0.9600
C24 H24A 0.9600
C24 H24B 0.9600
C24 H24C 0.9600
C25 H25A 0.9600
C25 H25B 0.9600
C25 H25C 0.9600
C26 H26A 0.9600
C26 H26B 0.9600
C26 H26C 0.9600
C27 H27A 0.9600
C27 H27B 0.9600
C27 H27C 0.9600
C28 C29 1.391(8)
C28 H28 0.9300
C29 C30 1.360(10)
C29 H29 0.9300
C30 C31 1.389(10)
C30 H30 0.9300
C31 C32 1.410(8)
C31 C36 1.439(10)
C32 C33 1.432(7)
C33 C34 1.410(7)
C34 C37 1.384(10)
C34 C35 1.409(10)
C35 C36 1.342(11)
C35 H35 0.9300
C36 H36 0.9300
C37 C39 1.360(10)
C37 H37 0.9300
C38 C39 1.393(8)
C38 H38 0.9300
C39 H39 0.9300
